data_1513936
loop_
_publ_author_name
'Li, Zexiang'
'Ling, Fei'
'Cheng, Dong'
'Ma, Cheng'

_publ_section_title
;
 Pd-Catalyzed Branching Cyclizations of Enediyne-Imides toward
 Furo[2,3-b]pyridines.
;
_journal_issue 6
_journal_name_full 'Organic letters'
_journal_page_first 1822
_journal_page_last 1825
_journal_paper_doi 10.1021/ol500574b
_journal_volume 16
_journal_year 2014
_chemical_formula_moiety 'C29 H24 Br N O3 S'
_chemical_formula_sum 'C29 H24 Br N O3 S'
_chemical_formula_weight 546.46
_chemical_name_systematic
; 
 ? 
;
_space_group_IT_number 2
_symmetry_cell_setting triclinic
_symmetry_space_group_name_Hall '-P 1'
_symmetry_space_group_name_H-M 'P -1'
_atom_sites_solution_hydrogens geom
_atom_sites_solution_primary direct
_atom_sites_solution_secondary difmap
_audit_creation_method SHELXL-97
_cell_angle_alpha 77.579(3)
_cell_angle_beta 89.394(3)
_cell_angle_gamma 74.486(4)
_cell_formula_units_Z 4
_cell_length_a 13.4073(6)
_cell_length_b 13.4502(5)
_cell_length_c 15.0436(6)
_cell_measurement_reflns_used 4883
_cell_measurement_temperature 293(2)
_cell_measurement_theta_max 29.4484
_cell_measurement_theta_min 3.1186
_cell_volume 2549.62(19)
_computing_cell_refinement 'CrysAlis PRO (Agilent Technologies, 2011)'
_computing_data_collection 'CrysAlis PRO'
_computing_data_reduction 'CrysAlis PRO'
_computing_molecular_graphics 'OLEX2 (Dolomanov et al., 2009)'
_computing_publication_material OLEX2
_computing_structure_refinement 'SHELXL-97 (Sheldrick, 2008)'
_computing_structure_solution 'SHELXS-97 (Sheldrick, 2008)'
_diffrn_ambient_temperature 293(2)
_diffrn_detector_area_resol_mean 10.3592
_diffrn_measured_fraction_theta_full 0.997
_diffrn_measured_fraction_theta_max 0.997
_diffrn_measurement_device_type 'Xcalibur, Atlas, Gemini ultra'
_diffrn_measurement_method '\w scans'
_diffrn_radiation_monochromator graphite
_diffrn_radiation_source 'fine-focus sealed tube'
_diffrn_radiation_type MoK\a
_diffrn_radiation_wavelength 0.71073
_diffrn_reflns_av_R_equivalents 0.0289
_diffrn_reflns_av_sigmaI/netI 0.0531
_diffrn_reflns_limit_h_max 16
_diffrn_reflns_limit_h_min -15
_diffrn_reflns_limit_k_max 16
_diffrn_reflns_limit_k_min -16
_diffrn_reflns_limit_l_max 16
_diffrn_reflns_limit_l_min -18
_diffrn_reflns_number 16315
_diffrn_reflns_theta_full 25.35
_diffrn_reflns_theta_max 25.35
_diffrn_reflns_theta_min 3.12
_exptl_absorpt_coefficient_mu 1.725
_exptl_absorpt_correction_T_max 0.7241
_exptl_absorpt_correction_T_min 0.6082
_exptl_absorpt_correction_type multi-scan
_exptl_absorpt_process_details
;
CrysAlis PRO (Agilent Technologies, 2011) 
;
_exptl_crystal_colour red
_exptl_crystal_density_diffrn 1.424
_exptl_crystal_density_method 'not measured'
_exptl_crystal_description block
_exptl_crystal_F_000 1120
_exptl_crystal_size_max 0.32
_exptl_crystal_size_mid 0.23
_exptl_crystal_size_min 0.20
_refine_diff_density_max 0.469
_refine_diff_density_min -0.471
_refine_diff_density_rms 0.056
_refine_ls_extinction_method none
_refine_ls_goodness_of_fit_ref 1.018
_refine_ls_hydrogen_treatment mixed
_refine_ls_matrix_type full
_refine_ls_number_parameters 637
_refine_ls_number_reflns 9318
_refine_ls_number_restraints 21
_refine_ls_restrained_S_all 1.030
_refine_ls_R_factor_all 0.0862
_refine_ls_R_factor_gt 0.0484
_refine_ls_shift/su_max 0.002
_refine_ls_shift/su_mean 0.000
_refine_ls_structure_factor_coef Fsqd
_refine_ls_weighting_details 'calc w=1/[\s^2^(Fo^2^)+(0.0546P)^2^+0.8291P] where P=(Fo^2^+2Fc^2^)/3'
_refine_ls_weighting_scheme calc
_refine_ls_wR_factor_gt 0.1086
_refine_ls_wR_factor_ref 0.1289
_reflns_number_gt 6155
_reflns_number_total 9318
_reflns_threshold_expression >2sigma(I)
_cod_data_source_file ol500574b_si_002.cif
_cod_data_source_block 131115_lf20131115_(ZZ6a)
_cod_depositor_comments
;
The following automatic conversions were performed:

'_symmetry_cell_setting' value 'Triclinic' changed to 'triclinic'
according to
/usr/data/users/saulius/crontab/automatic-downloads/current/ACS/lib/dictionaries/cif_core.dic
dictionary named 'cif_core.dic' version 2.4.2 from 2011-04-26.

Automatic conversion script
Id: cif_fix_values 2281 2013-09-26 08:29:07Z andrius 
;
_cod_original_cell_volume 2549.62(18)
_cod_database_code 1513936

loop_
_symmetry_equiv_pos_as_xyz
'x, y, z'
'-x, -y, -z'

loop_
_atom_site_label
_atom_site_type_symbol
_atom_site_fract_x
_atom_site_fract_y
_atom_site_fract_z
_atom_site_U_iso_or_equiv
_atom_site_adp_type
_atom_site_occupancy
_atom_site_symmetry_multiplicity
_atom_site_calc_flag
_atom_site_refinement_flags
_atom_site_disorder_assembly
_atom_site_disorder_group
Br1 Br 0.43125(4) 0.56138(4) 0.27713(3) 0.08433(18) Uani 1 1 d . . .
Br2 Br -0.04022(4) 0.82624(3) 0.78808(2) 0.06781(16) Uani 1 1 d . . .
S1 S 0.70327(9) 0.72166(7) -0.12012(7) 0.0595(3) Uani 1 1 d . . .
S2 S 0.18044(8) 0.73845(7) 0.36660(6) 0.0522(3) Uani 1 1 d . . .
O1 O 0.6663(3) 0.7543(2) -0.21266(18) 0.0836(9) Uani 1 1 d . . .
O2 O 0.7648(2) 0.7794(2) -0.0871(2) 0.0806(9) Uani 1 1 d . . .
O3 O 0.51828(19) 0.88742(17) -0.10092(15) 0.0515(6) Uani 1 1 d . . .
O4 O 0.1339(2) 0.7658(2) 0.27680(17) 0.0679(8) Uani 1 1 d . . .
O5 O 0.2469(2) 0.6342(2) 0.3986(2) 0.0729(8) Uani 1 1 d . . .
O6 O 0.00529(18) 0.65484(17) 0.40038(15) 0.0459(6) Uani 1 1 d . . .
N1 N 0.6103(2) 0.7106(2) -0.0507(2) 0.0547(8) Uani 1 1 d . . .
N2 N 0.0952(2) 0.7631(2) 0.44367(19) 0.0485(7) Uani 1 1 d . . .
C1 C 0.7754(3) 0.5888(3) -0.1012(2) 0.0505(9) Uani 1 1 d . . .
C2 C 0.8380(4) 0.5421(3) -0.0239(3) 0.0762(14) Uani 1 1 d . . .
H2 H 0.8398 0.5804 0.0204 0.091 Uiso 1 1 calc R . .
C3 C 0.8979(4) 0.4397(3) -0.0112(3) 0.0819(15) Uani 1 1 d . . .
H3 H 0.9402 0.4094 0.0416 0.098 Uiso 1 1 calc R . .
C4 C 0.8963(4) 0.3812(3) -0.0750(3) 0.0659(11) Uani 1 1 d . . .
C5 C 0.8308(4) 0.4271(3) -0.1510(3) 0.0762(13) Uani 1 1 d . . .
H5 H 0.8267 0.3877 -0.1939 0.091 Uiso 1 1 calc R . .
C6 C 0.7713(3) 0.5301(3) -0.1648(3) 0.0660(11) Uani 1 1 d . . .
H6 H 0.7282 0.5601 -0.2171 0.079 Uiso 1 1 calc R . .
C7 C 0.9658(5) 0.2696(4) -0.0625(4) 0.1027(18) Uani 1 1 d . . .
H7A H 1.0369 0.2713 -0.0658 0.154 Uiso 1 1 calc R . .
H7B H 0.9488 0.2379 -0.1097 0.154 Uiso 1 1 calc R . .
H7C H 0.9557 0.2287 -0.0041 0.154 Uiso 1 1 calc R . .
C8 C 0.5346(3) 0.7904(3) -0.0444(2) 0.0505(9) Uani 1 1 d . . .
C9 C 0.4552(3) 0.7964(3) 0.0232(2) 0.0471(8) Uani 1 1 d . . .
C10 C 0.3962(3) 0.9059(3) 0.0045(2) 0.0472(8) Uani 1 1 d . . .
C11 C 0.4317(3) 0.9567(3) -0.0702(2) 0.0468(9) Uani 1 1 d . . .
C12 C 0.4460(3) 0.7158(3) 0.0912(2) 0.0563(10) Uani 1 1 d . . .
H12 H 0.3980 0.7323 0.1345 0.068 Uiso 1 1 calc R . .
C13 C 0.5037(3) 0.6071(3) 0.1025(2) 0.0556(9) Uani 1 1 d . . .
H13 H 0.5428 0.5893 0.0539 0.067 Uiso 1 1 calc R . .
C14 C 0.5075(3) 0.5289(3) 0.1749(3) 0.0571(10) Uani 1 1 d . . .
C15 C 0.5671(3) 0.4180(3) 0.1824(3) 0.0563(10) Uani 1 1 d . . .
C16 C 0.6411(4) 0.3924(3) 0.1211(3) 0.0711(12) Uani 1 1 d . . .
H16 H 0.6530 0.4459 0.0752 0.085 Uiso 1 1 calc R . .
C17 C 0.6985(4) 0.2889(4) 0.1258(4) 0.0845(14) Uani 1 1 d . . .
H17 H 0.7492 0.2736 0.0843 0.101 Uiso 1 1 calc R . .
C18 C 0.6801(4) 0.2089(4) 0.1923(4) 0.0830(14) Uani 1 1 d . . .
H18 H 0.7176 0.1389 0.1962 0.100 Uiso 1 1 calc R . .
C19 C 0.6071(5) 0.2337(4) 0.2515(4) 0.1077(19) Uani 1 1 d . . .
H19 H 0.5943 0.1797 0.2963 0.129 Uiso 1 1 calc R . .
C20 C 0.5504(4) 0.3360(4) 0.2482(4) 0.0932(15) Uani 1 1 d . . .
H20 H 0.5006 0.3501 0.2906 0.112 Uiso 1 1 calc R . .
C21 C 0.3102(3) 0.9484(3) 0.0630(3) 0.0616(10) Uani 1 1 d . A .
H21A H 0.3241 0.9052 0.1244 0.074 Uiso 1 1 calc R . .
H21B H 0.3110 1.0196 0.0658 0.074 Uiso 1 1 calc R . .
C22 C 0.2090(5) 0.9513(6) 0.0320(4) 0.110(2) Uani 1 1 d . . .
H22 H 0.1648 0.9541 0.0800 0.132 Uiso 0.540(9) 1 calc PR A 1
H22A H 0.2125 0.8897 0.0121 0.132 Uiso 0.460(9) 1 calc PR A 2
C23 C 0.1666(10) 0.9512(10) -0.0289(9) 0.123(3) Uani 0.540(9) 1 d P A 1
H23A H 0.0980 0.9914 -0.0404 0.147 Uiso 0.540(9) 1 calc PR A 1
H23B H 0.1988 0.9110 -0.0695 0.147 Uiso 0.540(9) 1 calc PR A 1
C24 C 0.4054(3) 1.0633(3) -0.1277(2) 0.0489(9) Uani 1 1 d . . .
C25 C 0.3222(3) 1.1436(3) -0.1097(3) 0.0606(10) Uani 1 1 d . . .
H25 H 0.2818 1.1295 -0.0605 0.073 Uiso 1 1 calc R . .
C26 C 0.3001(4) 1.2438(3) -0.1650(3) 0.0688(12) Uani 1 1 d . . .
H26 H 0.2443 1.2966 -0.1529 0.083 Uiso 1 1 calc R . .
C27 C 0.3592(4) 1.2662(3) -0.2373(3) 0.0723(13) Uani 1 1 d . . .
H27 H 0.3443 1.3341 -0.2740 0.087 Uiso 1 1 calc R . .
C28 C 0.4403(4) 1.1879(3) -0.2550(3) 0.0741(12) Uani 1 1 d . . .
H28 H 0.4804 1.2028 -0.3043 0.089 Uiso 1 1 calc R . .
C29 C 0.4635(3) 1.0884(3) -0.2016(3) 0.0624(11) Uani 1 1 d . . .
H29 H 0.5192 1.0364 -0.2150 0.075 Uiso 1 1 calc R . .
C30 C 0.2502(3) 0.8296(3) 0.3750(2) 0.0452(8) Uani 1 1 d . . .
C31 C 0.2353(3) 0.9209(3) 0.3097(2) 0.0537(9) Uani 1 1 d . . .
H31 H 0.1880 0.9347 0.2609 0.064 Uiso 1 1 calc R . .
C32 C 0.2901(3) 0.9924(3) 0.3160(3) 0.0586(10) Uani 1 1 d . . .
H32 H 0.2787 1.0546 0.2714 0.070 Uiso 1 1 calc R . .
C33 C 0.3612(3) 0.9739(3) 0.3867(2) 0.0560(10) Uani 1 1 d . . .
C34 C 0.3743(3) 0.8820(3) 0.4525(3) 0.0699(12) Uani 1 1 d . . .
H34 H 0.4214 0.8684 0.5014 0.084 Uiso 1 1 calc R . .
C35 C 0.3196(3) 0.8096(3) 0.4479(3) 0.0636(11) Uani 1 1 d . . .
H35 H 0.3293 0.7483 0.4933 0.076 Uiso 1 1 calc R . .
C36 C 0.4234(4) 1.0507(4) 0.3908(3) 0.0894(16) Uani 1 1 d . . .
H36A H 0.4073 1.0792 0.4442 0.134 Uiso 1 1 calc R . .
H36B H 0.4068 1.1072 0.3375 0.134 Uiso 1 1 calc R . .
H36C H 0.4960 1.0149 0.3935 0.134 Uiso 1 1 calc R . .
C37 C 0.0223(3) 0.7174(3) 0.4547(2) 0.0429(8) Uani 1 1 d . . .
C38 C -0.0524(3) 0.7169(3) 0.5267(2) 0.0428(8) Uani 1 1 d . . .
C39 C -0.1121(3) 0.6468(3) 0.5098(2) 0.0442(8) Uani 1 1 d . . .
C40 C -0.0772(3) 0.6134(2) 0.4338(2) 0.0433(8) Uani 1 1 d . . .
C41 C -0.0571(3) 0.7676(3) 0.5963(2) 0.0487(9) Uani 1 1 d . . .
H41 H -0.1013 0.7537 0.6426 0.058 Uiso 1 1 calc R . .
C42 C 0.0007(3) 0.8407(3) 0.6034(2) 0.0484(9) Uani 1 1 d . . .
H42 H 0.0312 0.8660 0.5507 0.058 Uiso 1 1 calc R . .
C43 C 0.0167(3) 0.8774(3) 0.6764(2) 0.0480(9) Uani 1 1 d . . .
C44 C 0.0775(3) 0.9525(3) 0.6784(2) 0.0488(9) Uani 1 1 d . . .
C45 C 0.1496(3) 0.9656(3) 0.6132(3) 0.0635(11) Uani 1 1 d . . .
H45 H 0.1595 0.9255 0.5691 0.076 Uiso 1 1 calc R . .
C46 C 0.2066(4) 1.0370(3) 0.6127(3) 0.0769(13) Uani 1 1 d . . .
H46 H 0.2546 1.0443 0.5683 0.092 Uiso 1 1 calc R . .
C47 C 0.1933(4) 1.0967(3) 0.6764(3) 0.0759(13) Uani 1 1 d . . .
H47 H 0.2328 1.1441 0.6763 0.091 Uiso 1 1 calc R . .
C48 C 0.1226(4) 1.0869(4) 0.7397(4) 0.0809(15) Uani 1 1 d . . .
H48 H 0.1126 1.1288 0.7825 0.097 Uiso 1 1 calc R . .
C49 C 0.0645(3) 1.0151(3) 0.7419(3) 0.0679(12) Uani 1 1 d . . .
H49 H 0.0164 1.0090 0.7863 0.081 Uiso 1 1 calc R . .
C50 C -0.1973(3) 0.6220(4) 0.5675(3) 0.0698(11) Uani 1 1 d U . .
H50A H -0.1914 0.6404 0.6258 0.084 Uiso 1 1 calc R . .
H50B H -0.1905 0.5467 0.5789 0.084 Uiso 1 1 calc R . .
C51 C -0.3060(4) 0.6839(4) 0.5208(4) 0.1026(17) Uani 1 1 d U . .
H51 H -0.3173 0.7557 0.4956 0.123 Uiso 1 1 calc R . .
C52 C -0.3805(5) 0.6430(6) 0.5147(5) 0.132(2) Uani 1 1 d U . .
H52A H -0.3719 0.5714 0.5391 0.158 Uiso 1 1 calc R . .
H52B H -0.4434 0.6848 0.4857 0.158 Uiso 1 1 calc R . .
C53 C -0.1035(3) 0.5479(3) 0.3770(2) 0.0475(9) Uani 1 1 d . . .
C54 C -0.1776(3) 0.4935(3) 0.4002(3) 0.0600(10) Uani 1 1 d . . .
H54 H -0.2123 0.4977 0.4536 0.072 Uiso 1 1 calc R . .
C55 C -0.2000(4) 0.4325(3) 0.3431(3) 0.0730(13) Uani 1 1 d . . .
H55 H -0.2502 0.3965 0.3586 0.088 Uiso 1 1 calc R . .
C56 C -0.1493(4) 0.4249(3) 0.2650(3) 0.0787(14) Uani 1 1 d . . .
H56 H -0.1649 0.3840 0.2274 0.094 Uiso 1 1 calc R . .
C57 C -0.0759(4) 0.4772(4) 0.2422(3) 0.0804(14) Uani 1 1 d . . .
H57 H -0.0409 0.4715 0.1890 0.096 Uiso 1 1 calc R . .
C58 C -0.0526(4) 0.5386(3) 0.2969(2) 0.0659(11) Uani 1 1 d . . .
H58 H -0.0023 0.5743 0.2801 0.079 Uiso 1 1 calc R . .
C23A C 0.1281(12) 1.0010(12) 0.0234(10) 0.123(3) Uani 0.460(9) 1 d P A 2
H23C H 0.0871 1.0047 -0.0273 0.147 Uiso 0.460(9) 1 calc PR A 2
H23D H 0.1009 1.0392 0.0670 0.147 Uiso 0.460(9) 1 calc PR A 2

loop_
_atom_site_aniso_label
_atom_site_aniso_U_11
_atom_site_aniso_U_22
_atom_site_aniso_U_33
_atom_site_aniso_U_23
_atom_site_aniso_U_13
_atom_site_aniso_U_12
Br1 0.1113(4) 0.0702(3) 0.0679(3) -0.0071(2) 0.0353(3) -0.0264(3)
Br2 0.0898(3) 0.0694(3) 0.0469(2) -0.01785(19) 0.0129(2) -0.0225(2)
S1 0.0766(7) 0.0399(5) 0.0595(6) -0.0070(4) 0.0244(5) -0.0153(5)
S2 0.0582(6) 0.0458(5) 0.0621(6) -0.0235(4) 0.0230(5) -0.0219(5)
O1 0.110(3) 0.0608(18) 0.0603(17) 0.0071(14) 0.0222(16) -0.0066(17)
O2 0.088(2) 0.0563(17) 0.116(2) -0.0369(16) 0.0451(18) -0.0371(16)
O3 0.0596(16) 0.0360(13) 0.0542(14) -0.0028(11) 0.0095(12) -0.0107(12)
O4 0.086(2) 0.0790(19) 0.0594(16) -0.0341(14) 0.0212(14) -0.0426(16)
O5 0.075(2) 0.0426(15) 0.103(2) -0.0205(14) 0.0351(16) -0.0157(14)
O6 0.0498(15) 0.0476(14) 0.0497(13) -0.0211(11) 0.0119(11) -0.0212(12)
N1 0.059(2) 0.0392(17) 0.0600(18) -0.0077(14) 0.0193(15) -0.0066(16)
N2 0.0517(19) 0.0477(17) 0.0557(17) -0.0230(14) 0.0187(14) -0.0210(15)
C1 0.063(2) 0.046(2) 0.045(2) -0.0136(17) 0.0189(18) -0.0162(19)
C2 0.107(4) 0.063(3) 0.056(2) -0.030(2) -0.005(2) -0.006(3)
C3 0.106(4) 0.067(3) 0.057(2) -0.019(2) -0.011(2) 0.007(3)
C4 0.082(3) 0.051(2) 0.060(2) -0.017(2) 0.017(2) -0.007(2)
C5 0.101(4) 0.063(3) 0.071(3) -0.036(2) 0.009(3) -0.017(3)
C6 0.079(3) 0.062(3) 0.056(2) -0.019(2) 0.001(2) -0.010(2)
C7 0.124(5) 0.065(3) 0.105(4) -0.029(3) 0.013(3) 0.006(3)
C8 0.063(3) 0.041(2) 0.049(2) -0.0083(17) 0.0045(18) -0.017(2)
C9 0.052(2) 0.043(2) 0.0448(19) -0.0066(16) 0.0050(17) -0.0143(18)
C10 0.047(2) 0.042(2) 0.051(2) -0.0075(16) 0.0025(17) -0.0119(17)
C11 0.048(2) 0.039(2) 0.053(2) -0.0123(17) 0.0004(17) -0.0103(17)
C12 0.061(3) 0.051(2) 0.055(2) -0.0051(18) 0.0086(19) -0.017(2)
C13 0.065(3) 0.044(2) 0.055(2) -0.0038(18) 0.0112(19) -0.0164(19)
C14 0.065(3) 0.052(2) 0.057(2) -0.0055(18) 0.0120(19) -0.025(2)
C15 0.061(3) 0.050(2) 0.059(2) -0.0017(18) -0.001(2) -0.023(2)
C16 0.090(3) 0.050(3) 0.071(3) -0.009(2) 0.011(2) -0.020(2)
C17 0.091(4) 0.066(3) 0.095(3) -0.027(3) 0.008(3) -0.012(3)
C18 0.083(4) 0.049(3) 0.108(4) -0.009(3) -0.017(3) -0.008(3)
C19 0.106(5) 0.054(3) 0.140(5) 0.020(3) 0.020(4) -0.015(3)
C20 0.096(4) 0.060(3) 0.107(4) 0.013(3) 0.027(3) -0.018(3)
C21 0.061(3) 0.060(2) 0.059(2) -0.0078(19) 0.012(2) -0.012(2)
C22 0.070(4) 0.158(6) 0.097(4) -0.043(4) 0.004(3) -0.008(4)
C23 0.088(7) 0.152(9) 0.102(7) -0.029(6) 0.014(5) 0.013(6)
C24 0.052(2) 0.040(2) 0.053(2) -0.0115(17) -0.0063(18) -0.0088(18)
C25 0.067(3) 0.048(2) 0.063(2) -0.0077(19) 0.000(2) -0.014(2)
C26 0.074(3) 0.046(2) 0.079(3) -0.015(2) -0.010(3) -0.004(2)
C27 0.087(3) 0.044(2) 0.073(3) 0.009(2) -0.020(3) -0.014(2)
C28 0.088(3) 0.056(3) 0.064(3) 0.010(2) 0.002(2) -0.014(3)
C29 0.069(3) 0.051(2) 0.057(2) -0.0016(19) 0.002(2) -0.008(2)
C30 0.046(2) 0.044(2) 0.048(2) -0.0112(16) 0.0119(17) -0.0155(17)
C31 0.052(2) 0.056(2) 0.051(2) -0.0031(18) 0.0002(18) -0.0193(19)
C32 0.065(3) 0.050(2) 0.058(2) 0.0038(18) 0.002(2) -0.024(2)
C33 0.065(3) 0.056(2) 0.050(2) -0.0035(18) 0.0004(19) -0.028(2)
C34 0.081(3) 0.070(3) 0.060(2) 0.005(2) -0.019(2) -0.037(2)
C35 0.071(3) 0.048(2) 0.065(3) 0.0094(19) 0.000(2) -0.022(2)
C36 0.119(4) 0.085(3) 0.077(3) 0.003(2) -0.021(3) -0.065(3)
C37 0.047(2) 0.0395(19) 0.0448(19) -0.0132(15) 0.0015(16) -0.0128(17)
C38 0.045(2) 0.0425(19) 0.0427(18) -0.0109(15) 0.0074(15) -0.0131(16)
C39 0.049(2) 0.0430(19) 0.0443(19) -0.0086(15) 0.0052(16) -0.0193(17)
C40 0.045(2) 0.0353(18) 0.051(2) -0.0088(15) 0.0024(16) -0.0124(16)
C41 0.053(2) 0.051(2) 0.0445(19) -0.0116(16) 0.0081(17) -0.0194(18)
C42 0.053(2) 0.052(2) 0.046(2) -0.0193(17) 0.0094(17) -0.0177(18)
C43 0.049(2) 0.044(2) 0.049(2) -0.0153(16) 0.0042(17) -0.0047(17)
C44 0.047(2) 0.043(2) 0.056(2) -0.0166(17) -0.0028(18) -0.0060(17)
C45 0.076(3) 0.057(2) 0.067(3) -0.026(2) 0.007(2) -0.025(2)
C46 0.088(3) 0.070(3) 0.083(3) -0.016(2) 0.006(3) -0.038(3)
C47 0.084(4) 0.055(3) 0.093(3) -0.014(2) -0.017(3) -0.027(2)
C48 0.081(3) 0.070(3) 0.102(4) -0.049(3) -0.013(3) -0.014(3)
C49 0.061(3) 0.072(3) 0.081(3) -0.044(2) 0.000(2) -0.013(2)
C50 0.083(3) 0.082(3) 0.069(3) -0.034(2) 0.030(2) -0.053(2)
C51 0.067(3) 0.081(3) 0.175(5) -0.042(3) 0.067(3) -0.037(3)
C52 0.078(4) 0.127(5) 0.157(5) 0.017(4) 0.023(4) -0.010(4)
C53 0.054(2) 0.0386(19) 0.049(2) -0.0087(16) -0.0058(17) -0.0109(17)
C54 0.059(3) 0.055(2) 0.071(3) -0.019(2) 0.003(2) -0.018(2)
C55 0.068(3) 0.058(3) 0.100(4) -0.020(2) -0.014(3) -0.025(2)
C56 0.094(4) 0.068(3) 0.080(3) -0.029(2) -0.025(3) -0.019(3)
C57 0.115(4) 0.084(3) 0.056(3) -0.032(2) -0.002(3) -0.038(3)
C58 0.087(3) 0.069(3) 0.051(2) -0.021(2) 0.004(2) -0.031(2)
C23A 0.088(7) 0.152(9) 0.102(7) -0.029(6) 0.014(5) 0.013(6)

loop_
_atom_type_symbol
_atom_type_description
_atom_type_scat_dispersion_real
_atom_type_scat_dispersion_imag
_atom_type_scat_source
C C 0.0033 0.0016 'International Tables Vol C Tables 4.2.6.8 and 6.1.1.4'
H H 0.0000 0.0000 'International Tables Vol C Tables 4.2.6.8 and 6.1.1.4'
Br Br -0.2901 2.4595 'International Tables Vol C Tables 4.2.6.8 and 6.1.1.4'
N N 0.0061 0.0033 'International Tables Vol C Tables 4.2.6.8 and 6.1.1.4'
O O 0.0106 0.0060 'International Tables Vol C Tables 4.2.6.8 and 6.1.1.4'
S S 0.1246 0.1234 'International Tables Vol C Tables 4.2.6.8 and 6.1.1.4'

loop_
_geom_angle_atom_site_label_1
_geom_angle_atom_site_label_2
_geom_angle_atom_site_label_3
_geom_angle
O1 S1 O2 118.4(2)
O1 S1 N1 112.11(19)
O2 S1 N1 108.86(16)
O1 S1 C1 107.86(17)
O2 S1 C1 108.07(19)
N1 S1 C1 99.82(16)
O4 S2 O5 118.49(16)
O4 S2 N2 112.49(16)
O5 S2 N2 108.08(16)
O4 S2 C30 108.09(16)
O5 S2 C30 108.32(17)
N2 S2 C30 99.65(15)
C8 O3 C11 107.6(3)
C37 O6 C40 108.6(2)
C8 N1 S1 122.0(3)
C37 N2 S2 120.1(2)
C2 C1 C6 118.8(3)
C2 C1 S1 120.8(3)
C6 C1 S1 120.4(3)
C1 C2 C3 120.7(3)
C1 C2 H2 119.6
C3 C2 H2 119.6
C4 C3 C2 121.0(4)
C4 C3 H3 119.5
C2 C3 H3 119.5
C3 C4 C5 118.1(4)
C3 C4 C7 120.8(4)
C5 C4 C7 121.0(4)
C4 C5 C6 121.3(4)
C4 C5 H5 119.4
C6 C5 H5 119.4
C5 C6 C1 120.0(4)
C5 C6 H6 120.0
C1 C6 H6 120.0
C4 C7 H7A 109.5
C4 C7 H7B 109.5
H7A C7 H7B 109.5
C4 C7 H7C 109.5
H7A C7 H7C 109.5
H7B C7 H7C 109.5
N1 C8 O3 123.5(3)
N1 C8 C9 128.1(3)
O3 C8 C9 108.3(3)
C12 C9 C10 129.0(3)
C12 C9 C8 125.8(3)
C10 C9 C8 105.1(3)
C11 C10 C9 108.1(3)
C11 C10 C21 129.2(3)
C9 C10 C21 122.7(3)
C10 C11 O3 110.6(3)
C10 C11 C24 137.1(3)
O3 C11 C24 112.4(3)
C9 C12 C13 125.8(4)
C9 C12 H12 117.1
C13 C12 H12 117.1
C14 C13 C12 127.1(4)
C14 C13 H13 116.4
C12 C13 H13 116.4
C13 C14 C15 124.8(4)
C13 C14 Br1 118.3(3)
C15 C14 Br1 116.8(3)
C16 C15 C20 117.3(4)
C16 C15 C14 120.1(4)
C20 C15 C14 122.6(4)
C15 C16 C17 121.7(4)
C15 C16 H16 119.1
C17 C16 H16 119.1
C18 C17 C16 119.6(5)
C18 C17 H17 120.2
C16 C17 H17 120.2
C19 C18 C17 118.7(5)
C19 C18 H18 120.7
C17 C18 H18 120.7
C18 C19 C20 122.3(5)
C18 C19 H19 118.8
C20 C19 H19 118.8
C19 C20 C15 120.3(5)
C19 C20 H20 119.8
C15 C20 H20 119.8
C22 C21 C10 114.8(4)
C22 C21 H21A 108.6
C10 C21 H21A 108.6
C22 C21 H21B 108.6
C10 C21 H21B 108.6
H21A C21 H21B 107.6
C23 C22 C23A 64.6(9)
C23 C22 C21 141.0(9)
C23A C22 C21 142.1(11)
C23 C22 H22 109.5
C23A C22 H22 57.4
C21 C22 H22 109.5
C23 C22 H22A 57.6
C23A C22 H22A 109.0
C21 C22 H22A 109.0
H22 C22 H22A 108.4
C22 C23 H23A 120.0
C22 C23 H23B 120.0
H23A C23 H23B 120.0
C29 C24 C25 117.8(3)
C29 C24 C11 120.6(3)
C25 C24 C11 121.6(4)
C26 C25 C24 120.1(4)
C26 C25 H25 119.9
C24 C25 H25 119.9
C27 C26 C25 120.7(4)
C27 C26 H26 119.6
C25 C26 H26 119.6
C28 C27 C26 119.2(4)
C28 C27 H27 120.4
C26 C27 H27 120.4
C29 C28 C27 121.1(5)
C29 C28 H28 119.4
C27 C28 H28 119.4
C28 C29 C24 121.0(4)
C28 C29 H29 119.5
C24 C29 H29 119.5
C31 C30 C35 119.9(3)
C31 C30 S2 120.0(3)
C35 C30 S2 120.0(3)
C30 C31 C32 120.2(3)
C30 C31 H31 119.9
C32 C31 H31 119.9
C33 C32 C31 121.4(3)
C33 C32 H32 119.3
C31 C32 H32 119.3
C32 C33 C34 117.6(3)
C32 C33 C36 120.8(3)
C34 C33 C36 121.5(3)
C33 C34 C35 122.0(3)
C33 C34 H34 119.0
C35 C34 H34 119.0
C30 C35 C34 118.9(3)
C30 C35 H35 120.5
C34 C35 H35 120.5
C33 C36 H36A 109.5
C33 C36 H36B 109.5
H36A C36 H36B 109.5
C33 C36 H36C 109.5
H36A C36 H36C 109.5
H36B C36 H36C 109.5
N2 C37 O6 123.2(3)
N2 C37 C38 128.7(3)
O6 C37 C38 108.0(3)
C41 C38 C39 129.2(3)
C41 C38 C37 125.3(3)
C39 C38 C37 105.3(3)
C40 C39 C38 107.3(3)
C40 C39 C50 128.9(3)
C38 C39 C50 123.8(3)
C39 C40 O6 110.7(3)
C39 C40 C53 137.0(3)
O6 C40 C53 112.3(3)
C38 C41 C42 124.8(3)
C38 C41 H41 117.6
C42 C41 H41 117.6
C43 C42 C41 128.3(4)
C43 C42 H42 115.9
C41 C42 H42 115.9
C42 C43 C44 125.0(3)
C42 C43 Br2 118.3(3)
C44 C43 Br2 116.6(2)
C49 C44 C45 117.2(4)
C49 C44 C43 122.7(4)
C45 C44 C43 120.1(3)
C46 C45 C44 121.2(4)
C46 C45 H45 119.4
C44 C45 H45 119.4
C47 C46 C45 120.5(5)
C47 C46 H46 119.8
C45 C46 H46 119.8
C48 C47 C46 119.6(4)
C48 C47 H47 120.2
C46 C47 H47 120.2
C47 C48 C49 121.0(4)
C47 C48 H48 119.5
C49 C48 H48 119.5
C44 C49 C48 120.5(4)
C44 C49 H49 119.8
C48 C49 H49 119.8
C39 C50 C51 111.5(4)
C39 C50 H50A 109.3
C51 C50 H50A 109.3
C39 C50 H50B 109.3
C51 C50 H50B 109.3
H50A C50 H50B 108.0
C52 C51 C50 124.7(5)
C52 C51 H51 117.7
C50 C51 H51 117.7
C51 C52 H52A 120.0
C51 C52 H52B 120.0
H52A C52 H52B 120.0
C54 C53 C58 118.2(3)
C54 C53 C40 122.2(3)
C58 C53 C40 119.6(4)
C53 C54 C55 119.8(4)
C53 C54 H54 120.1
C55 C54 H54 120.1
C56 C55 C54 120.8(4)
C56 C55 H55 119.6
C54 C55 H55 119.6
C57 C56 C55 119.8(4)
C57 C56 H56 120.1
C55 C56 H56 120.1
C56 C57 C58 120.7(5)
C56 C57 H57 119.7
C58 C57 H57 119.7
C57 C58 C53 120.7(4)
C57 C58 H58 119.7
C53 C58 H58 119.7
C22 C23A H23C 120.0
C22 C23A H23D 120.0
H23C C23A H23D 120.0

loop_
_geom_bond_atom_site_label_1
_geom_bond_atom_site_label_2
_geom_bond_distance
Br1 C14 1.902(4)
Br2 C43 1.906(4)
S1 O1 1.418(3)
S1 O2 1.431(3)
S1 N1 1.635(3)
S1 C1 1.753(4)
S2 O4 1.425(3)
S2 O5 1.429(3)
S2 N2 1.642(3)
S2 C30 1.754(3)
O3 C8 1.359(4)
O3 C11 1.423(4)
O6 C37 1.353(4)
O6 C40 1.409(4)
N1 C8 1.285(4)
N2 C37 1.279(4)
C1 C2 1.370(5)
C1 C6 1.374(5)
C2 C3 1.370(6)
C2 H2 0.9300
C3 C4 1.369(5)
C3 H3 0.9300
C4 C5 1.373(6)
C4 C7 1.514(6)
C5 C6 1.374(5)
C5 H5 0.9300
C6 H6 0.9300
C7 H7A 0.9600
C7 H7B 0.9600
C7 H7C 0.9600
C8 C9 1.464(5)
C9 C12 1.352(5)
C9 C10 1.440(5)
C10 C11 1.338(5)
C10 C21 1.508(5)
C11 C24 1.460(5)
C12 C13 1.433(5)
C12 H12 0.9300
C13 C14 1.333(5)
C13 H13 0.9300
C14 C15 1.473(5)
C15 C16 1.374(6)
C15 C20 1.380(6)
C16 C17 1.386(6)
C16 H16 0.9300
C17 C18 1.376(7)
C17 H17 0.9300
C18 C19 1.340(7)
C18 H18 0.9300
C19 C20 1.374(7)
C19 H19 0.9300
C20 H20 0.9300
C21 C22 1.427(7)
C21 H21A 0.9700
C21 H21B 0.9700
C22 C23 1.084(13)
C22 C23A 1.104(14)
C22 H22 0.9300
C22 H22A 0.9300
C23 H23A 0.9300
C23 H23B 0.9300
C24 C29 1.385(5)
C24 C25 1.400(5)
C25 C26 1.379(6)
C25 H25 0.9300
C26 C27 1.368(6)
C26 H26 0.9300
C27 C28 1.366(6)
C27 H27 0.9300
C28 C29 1.362(5)
C28 H28 0.9300
C29 H29 0.9300
C30 C31 1.365(5)
C30 C35 1.379(5)
C31 C32 1.376(5)
C31 H31 0.9300
C32 C33 1.371(5)
C32 H32 0.9300
C33 C34 1.379(5)
C33 C36 1.503(5)
C34 C35 1.379(5)
C34 H34 0.9300
C35 H35 0.9300
C36 H36A 0.9600
C36 H36B 0.9600
C36 H36C 0.9600
C37 C38 1.467(5)
C38 C41 1.359(4)
C38 C39 1.450(5)
C39 C40 1.351(4)
C39 C50 1.493(5)
C40 C53 1.458(4)
C41 C42 1.426(5)
C41 H41 0.9300
C42 C43 1.338(4)
C42 H42 0.9300
C43 C44 1.463(5)
C44 C49 1.383(5)
C44 C45 1.386(5)
C45 C46 1.377(6)
C45 H45 0.9300
C46 C47 1.360(6)
C46 H46 0.9300
C47 C48 1.347(7)
C47 H47 0.9300
C48 C49 1.390(6)
C48 H48 0.9300
C49 H49 0.9300
C50 C51 1.559(7)
C50 H50A 0.9700
C50 H50B 0.9700
C51 C52 1.275(8)
C51 H51 0.9300
C52 H52A 0.9300
C52 H52B 0.9300
C53 C54 1.384(5)
C53 C58 1.392(5)
C54 C55 1.393(5)
C54 H54 0.9300
C55 C56 1.361(6)
C55 H55 0.9300
C56 C57 1.356(7)
C56 H56 0.9300
C57 C58 1.375(5)
C57 H57 0.9300
C58 H58 0.9300
C23A H23C 0.9300
C23A H23D 0.9300
